data_1512609
loop_
_publ_author_name
'Dongfang Qiu'
'Qian Zhao'
'Hongwei Wang'
'Yuquan Feng'
'Xiaoyu Bao'
'Yingchen Guo'
'Qunzeng Huang'

_publ_section_title
;
 Synthesis, crystal structure and photophysical properties of
 cyclometalated platinum(II) complexes with enhanced intramolecular
 donor-acceptor (D-A) interaction
;
_journal_name_full
;
Inorganica Chimica Acta
;
_journal_page_first 261
_journal_page_last 267
_journal_paper_doi 10.1016/j.ica.2012.03.038
_journal_volume 392
_journal_year 2012
_chemical_formula_sum 'C39 H29 N3 O2 Pt'
_chemical_formula_weight 766.74
_space_group_IT_number 14
_symmetry_cell_setting monoclinic
_symmetry_space_group_name_Hall '-P 2ybc'
_symmetry_space_group_name_H-M 'P 1 21/c 1'
_atom_sites_solution_hydrogens geom
_atom_sites_solution_primary direct
_atom_sites_solution_secondary difmap
_cell_angle_alpha 90.00
_cell_angle_beta 90.376(7)
_cell_angle_gamma 90.00
_cell_formula_units_Z 4
_cell_length_a 9.638(4)
_cell_length_b 10.028(4)
_cell_length_c 31.857(12)
_cell_measurement_reflns_used 2257
_cell_measurement_temperature 296(2)
_cell_measurement_theta_max 20.23
_cell_measurement_theta_min 2.48
_cell_volume 3079(2)
_computing_cell_refinement 'Bruker SAINT'
_computing_data_collection 'Bruker APEX2'
_computing_data_reduction 'Bruker SAINT'
_computing_molecular_graphics 'Bruker SHELXTL'
_computing_publication_material 'Bruker SHELXTL'
_computing_structure_refinement 'SHELXL-97 (Sheldrick, 2008)'
_computing_structure_solution 'SHELXS-97 (Sheldrick, 2008)'
_diffrn_ambient_temperature 296(2)
_diffrn_measured_fraction_theta_full 0.999
_diffrn_measured_fraction_theta_max 0.999
_diffrn_measurement_device_type 'Bruker APEX-II CCD'
_diffrn_measurement_method '\f and \w scans'
_diffrn_radiation_monochromator graphite
_diffrn_radiation_source 'fine-focus sealed tube'
_diffrn_radiation_type MoK\a
_diffrn_radiation_wavelength 0.71073
_diffrn_reflns_av_R_equivalents 0.0675
_diffrn_reflns_av_sigmaI/netI 0.0809
_diffrn_reflns_limit_h_max 11
_diffrn_reflns_limit_h_min -11
_diffrn_reflns_limit_k_max 11
_diffrn_reflns_limit_k_min -11
_diffrn_reflns_limit_l_max 21
_diffrn_reflns_limit_l_min -37
_diffrn_reflns_number 15334
_diffrn_reflns_theta_full 25.00
_diffrn_reflns_theta_max 25.00
_diffrn_reflns_theta_min 1.28
_exptl_absorpt_coefficient_mu 4.598
_exptl_absorpt_correction_T_max 0.6084
_exptl_absorpt_correction_T_min 0.3811
_exptl_absorpt_correction_type multi-scan
_exptl_absorpt_process_details SADABS
_exptl_crystal_colour Black
_exptl_crystal_density_diffrn 1.654
_exptl_crystal_density_method 'not measured'
_exptl_crystal_description Block
_exptl_crystal_F_000 1512
_exptl_crystal_size_max 0.26
_exptl_crystal_size_mid 0.17
_exptl_crystal_size_min 0.12
_refine_diff_density_max 0.617
_refine_diff_density_min -0.767
_refine_diff_density_rms 0.198
_refine_ls_extinction_method none
_refine_ls_goodness_of_fit_ref 1.013
_refine_ls_hydrogen_treatment constr
_refine_ls_matrix_type full
_refine_ls_number_parameters 406
_refine_ls_number_reflns 5427
_refine_ls_number_restraints 0
_refine_ls_restrained_S_all 1.013
_refine_ls_R_factor_all 0.0814
_refine_ls_R_factor_gt 0.0418
_refine_ls_shift/su_max 0.000
_refine_ls_shift/su_mean 0.000
_refine_ls_structure_factor_coef Fsqd
_refine_ls_weighting_details 'calc w=1/[\s^2^(Fo^2^)+(0.0430P)^2^+0.0000P] where P=(Fo^2^+2Fc^2^)/3'
_refine_ls_weighting_scheme calc
_refine_ls_wR_factor_gt 0.0807
_refine_ls_wR_factor_ref 0.1048
_reflns_number_gt 3615
_reflns_number_total 5427
_reflns_threshold_expression >2sigma(I)
_cod_data_source_file ICA-2012-392-261-267.cif
_cod_data_source_block a
_cod_depositor_comments
;
The following automatic conversions were performed:

'_exptl_absorpt_correction_type' value 'Multi-scan' changed to
'multi-scan' according to the built-in table from CIF Core dictionary
named 'cif_core.dic' version 2.4.1 from
2010-06-29.

'_refine_ls_hydrogen_treatment' value 'CONSTR' changed
to 'constr' according to the built-in table from CIF Core dictionary
named 'cif_core.dic' version 2.4.1 from 2010-06-29.

Automatic conversion script
Id: cif_fix_values 1891 2012-01-12 08:04:46Z andrius 
;
_cod_original_sg_symbol_H-M P2(1)/c
_cod_database_code 1512609

loop_
_symmetry_equiv_pos_as_xyz
'x, y, z'
'-x, y+1/2, -z+1/2'
'-x, -y, -z'
'x, -y-1/2, z-1/2'

loop_
_atom_site_label
_atom_site_type_symbol
_atom_site_fract_x
_atom_site_fract_y
_atom_site_fract_z
_atom_site_U_iso_or_equiv
_atom_site_adp_type
_atom_site_occupancy
_atom_site_symmetry_multiplicity
_atom_site_calc_flag
_atom_site_refinement_flags
Pt1 Pt 0.05751(3) -0.11463(3) 0.031943(10) 0.04370(13) Uani 1 1 d .
C1 C 0.3503(8) -0.1345(8) -0.0093(3) 0.051(2) Uani 1 1 d .
H1A H 0.3786 -0.0626 0.0071 0.062 Uiso 1 1 calc R
C2 C 0.4432(9) -0.1932(9) -0.0353(3) 0.061(2) Uani 1 1 d .
H2A H 0.5346 -0.1636 -0.0356 0.074 Uiso 1 1 calc R
C3 C 0.4032(9) -0.2963(9) -0.0614(3) 0.058(2) Uani 1 1 d .
H3A H 0.4659 -0.3343 -0.0800 0.070 Uiso 1 1 calc R
C4 C 0.2677(10) -0.3422(9) -0.0594(3) 0.060(2) Uani 1 1 d .
H4A H 0.2397 -0.4132 -0.0762 0.073 Uiso 1 1 calc R
C5 C 0.1753(8) -0.2837(7) -0.0328(3) 0.044(2) Uani 1 1 d .
C6 C 0.0294(8) -0.3255(8) -0.0279(3) 0.048(2) Uani 1 1 d .
C7 C -0.0397(8) -0.4270(7) -0.0498(3) 0.043(2) Uani 1 1 d .
H7A H 0.0073 -0.4771 -0.0698 0.052 Uiso 1 1 calc R
C8 C -0.1767(9) -0.4524(8) -0.0418(3) 0.052(2) Uani 1 1 d .
C9 C -0.2436(9) -0.3828(8) -0.0111(3) 0.056(2) Uani 1 1 d .
H9A H -0.3358 -0.4022 -0.0051 0.067 Uiso 1 1 calc R
C10 C -0.1748(8) -0.2828(8) 0.0115(3) 0.050(2) Uani 1 1 d .
C11 C -0.2255(8) -0.1987(9) 0.0460(3) 0.048(2) Uani 1 1 d .
C12 C -0.3568(9) -0.2120(10) 0.0635(3) 0.068(3) Uani 1 1 d .
H12A H -0.4188 -0.2748 0.0529 0.081 Uiso 1 1 calc R
C13 C -0.3946(10) -0.1312(12) 0.0967(4) 0.086(3) Uani 1 1 d .
H13A H -0.4820 -0.1388 0.1086 0.103 Uiso 1 1 calc R
C14 C -0.3015(10) -0.0404(11) 0.1114(4) 0.082(3) Uani 1 1 d .
H14A H -0.3252 0.0157 0.1335 0.098 Uiso 1 1 calc R
C15 C -0.1717(9) -0.0316(9) 0.0936(3) 0.062(3) Uani 1 1 d .
H15A H -0.1092 0.0302 0.1045 0.074 Uiso 1 1 calc R
C16 C -0.1311(7) -0.1082(7) 0.0611(2) 0.0389(18) Uani 1 1 d .
C17 C 0.1550(8) 0.0196(8) 0.0672(3) 0.043(2) Uani 1 1 d .
C18 C 0.2025(8) 0.0901(8) 0.0908(3) 0.046(2) Uani 1 1 d .
C19 C 0.2530(8) 0.1880(8) 0.1229(2) 0.0401(19) Uani 1 1 d .
C20 C 0.1687(8) 0.2892(8) 0.1386(3) 0.051(2) Uani 1 1 d .
H20A H 0.0770 0.2945 0.1294 0.062 Uiso 1 1 calc R
C21 C 0.2165(9) 0.3808(8) 0.1670(3) 0.054(2) Uani 1 1 d .
H21A H 0.1577 0.4476 0.1766 0.065 Uiso 1 1 calc R
C22 C 0.3521(9) 0.3744(8) 0.1815(3) 0.052(2) Uani 1 1 d .
C23 C 0.4372(9) 0.2730(9) 0.1677(3) 0.055(2) Uani 1 1 d .
H23A H 0.5275 0.2659 0.1780 0.066 Uiso 1 1 calc R
C24 C 0.3876(8) 0.1818(8) 0.1387(3) 0.051(2) Uani 1 1 d .
H24A H 0.4461 0.1144 0.1294 0.061 Uiso 1 1 calc R
C25 C 0.5431(10) 0.5109(9) 0.2111(3) 0.062(3) Uani 1 1 d .
C26 C 0.6137(12) 0.5370(10) 0.1745(3) 0.075(3) Uani 1 1 d .
H26A H 0.5684 0.5292 0.1488 0.090 Uiso 1 1 calc R
C27 C 0.7535(12) 0.5754(10) 0.1759(4) 0.090(4) Uani 1 1 d .
H27A H 0.8015 0.5928 0.1512 0.108 Uiso 1 1 calc R
C28 C 0.8193(11) 0.5870(9) 0.2147(5) 0.083(3) Uani 1 1 d .
H28A H 0.9128 0.6096 0.2162 0.099 Uiso 1 1 calc R
C29 C 0.7472(11) 0.5652(9) 0.2504(4) 0.070(3) Uani 1 1 d .
H29A H 0.7906 0.5770 0.2763 0.084 Uiso 1 1 calc R
C30 C 0.6119(10) 0.5263(8) 0.2488(3) 0.071(3) Uani 1 1 d .
H30A H 0.5649 0.5098 0.2736 0.085 Uiso 1 1 calc R
C31 C 0.3062(10) 0.5230(9) 0.2410(3) 0.056(2) Uani 1 1 d .
C32 C 0.3012(11) 0.6580(9) 0.2480(3) 0.071(3) Uani 1 1 d .
H32A H 0.3605 0.7157 0.2340 0.086 Uiso 1 1 calc R
C33 C 0.2061(13) 0.7057(11) 0.2763(4) 0.083(3) Uani 1 1 d .
H33A H 0.2022 0.7969 0.2814 0.099 Uiso 1 1 calc R
C34 C 0.1198(12) 0.6252(14) 0.2965(4) 0.092(4) Uani 1 1 d .
H34A H 0.0544 0.6598 0.3149 0.111 Uiso 1 1 calc R
C35 C 0.1287(13) 0.4897(13) 0.2899(4) 0.091(4) Uani 1 1 d .
H35A H 0.0696 0.4329 0.3043 0.109 Uiso 1 1 calc R
C36 C 0.2215(12) 0.4373(10) 0.2627(3) 0.076(3) Uani 1 1 d .
H36A H 0.2278 0.3456 0.2588 0.091 Uiso 1 1 calc R
C37 C -0.2575(12) -0.5555(9) -0.0664(3) 0.064(3) Uani 1 1 d .
C38 C -0.2450(11) -0.7181(9) -0.1201(4) 0.078(3) Uani 1 1 d .
H38A H -0.2799 -0.7885 -0.1022 0.094 Uiso 1 1 calc R
H38B H -0.3223 -0.6811 -0.1360 0.094 Uiso 1 1 calc R
C39 C -0.1412(11) -0.7715(10) -0.1488(3) 0.084(3) Uani 1 1 d .
H39A H -0.1823 -0.8404 -0.1657 0.126 Uiso 1 1 calc R
H39B H -0.0652 -0.8080 -0.1329 0.126 Uiso 1 1 calc R
H39C H -0.1079 -0.7014 -0.1666 0.126 Uiso 1 1 calc R
N1 N 0.2141(7) -0.1791(7) -0.0064(2) 0.0547(19) Uani 1 1 d .
N2 N -0.0417(7) -0.2558(6) 0.0010(2) 0.0406(16) Uani 1 1 d .
N3 N 0.4010(8) 0.4710(7) 0.2110(2) 0.060(2) Uani 1 1 d .
O1 O -0.3794(7) -0.5746(6) -0.0610(3) 0.094(3) Uani 1 1 d .
O2 O -0.1796(7) -0.6141(6) -0.0947(2) 0.0599(16) Uani 1 1 d .

loop_
_atom_site_aniso_label
_atom_site_aniso_U_11
_atom_site_aniso_U_22
_atom_site_aniso_U_33
_atom_site_aniso_U_23
_atom_site_aniso_U_13
_atom_site_aniso_U_12
Pt1 0.04062(19) 0.0492(2) 0.0411(2) 0.00310(19) -0.00880(13) -0.01137(17)
C1 0.046(5) 0.049(5) 0.060(6) -0.001(5) -0.002(4) -0.019(4)
C2 0.049(5) 0.074(6) 0.061(6) -0.006(6) 0.000(5) -0.013(5)
C3 0.048(5) 0.072(6) 0.054(6) -0.007(5) 0.015(5) -0.010(5)
C4 0.076(7) 0.051(5) 0.055(6) -0.006(5) -0.002(5) -0.014(5)
C5 0.051(5) 0.029(4) 0.051(6) 0.005(4) -0.013(4) -0.009(4)
C6 0.038(5) 0.051(5) 0.055(6) 0.016(5) -0.015(4) -0.011(4)
C7 0.052(5) 0.034(4) 0.044(5) -0.004(4) -0.010(4) 0.000(4)
C8 0.045(5) 0.039(5) 0.070(7) 0.005(5) -0.013(5) -0.010(4)
C9 0.038(5) 0.047(5) 0.083(7) 0.015(6) -0.016(5) -0.014(4)
C10 0.044(5) 0.052(5) 0.052(6) 0.016(5) -0.019(4) -0.014(4)
C11 0.042(5) 0.067(6) 0.036(5) 0.013(5) -0.006(4) -0.010(4)
C12 0.047(6) 0.085(7) 0.072(7) 0.010(6) -0.007(5) -0.021(5)
C13 0.046(6) 0.124(10) 0.087(9) -0.001(8) 0.017(6) -0.014(6)
C14 0.038(6) 0.118(9) 0.089(8) -0.019(7) 0.002(6) 0.013(6)
C15 0.047(6) 0.075(7) 0.062(7) -0.005(6) -0.011(5) -0.003(5)
C16 0.037(4) 0.043(4) 0.037(4) 0.006(4) -0.014(4) -0.004(4)
C17 0.050(5) 0.046(5) 0.032(5) 0.006(4) 0.001(4) -0.005(4)
C18 0.040(5) 0.047(5) 0.050(6) 0.012(5) 0.005(4) -0.001(4)
C19 0.047(5) 0.043(5) 0.030(5) 0.002(4) -0.004(4) -0.011(4)
C20 0.044(5) 0.064(6) 0.046(6) 0.007(5) -0.012(4) 0.003(4)
C21 0.062(6) 0.046(5) 0.055(6) -0.008(5) 0.001(5) 0.009(5)
C22 0.058(6) 0.048(5) 0.051(6) -0.001(5) -0.006(4) -0.010(5)
C23 0.042(5) 0.066(6) 0.058(6) -0.016(5) -0.005(4) 0.001(4)
C24 0.047(5) 0.050(5) 0.057(6) -0.007(5) -0.007(4) -0.003(4)
C25 0.065(7) 0.053(6) 0.069(7) -0.017(5) -0.009(6) -0.005(5)
C26 0.096(9) 0.070(7) 0.058(7) -0.007(6) -0.003(6) -0.021(6)
C27 0.088(9) 0.078(8) 0.105(10) -0.002(7) 0.022(8) -0.026(6)
C28 0.066(7) 0.061(7) 0.121(11) -0.015(7) -0.012(8) -0.019(5)
C29 0.070(7) 0.065(6) 0.076(8) -0.019(6) -0.003(6) -0.011(5)
C30 0.074(7) 0.055(6) 0.085(8) -0.015(6) -0.013(6) -0.005(5)
C31 0.068(6) 0.047(6) 0.052(6) -0.005(5) 0.000(5) -0.003(5)
C32 0.079(7) 0.053(6) 0.082(8) -0.006(6) -0.003(6) 0.003(5)
C33 0.086(9) 0.068(7) 0.094(10) -0.028(7) -0.010(7) 0.013(7)
C34 0.072(8) 0.128(12) 0.077(8) -0.044(9) -0.011(6) 0.021(8)
C35 0.113(10) 0.092(9) 0.068(8) -0.015(7) 0.022(7) -0.028(7)
C36 0.107(9) 0.055(6) 0.066(7) -0.008(6) 0.013(7) -0.006(6)
C37 0.071(8) 0.053(6) 0.069(7) 0.008(6) -0.028(6) -0.014(5)
C38 0.084(8) 0.041(5) 0.109(9) -0.017(6) -0.047(7) -0.011(5)
C39 0.102(9) 0.063(7) 0.087(9) -0.007(6) -0.015(7) -0.005(6)
N1 0.055(5) 0.057(4) 0.053(5) 0.011(4) -0.008(4) -0.009(4)
N2 0.043(4) 0.038(4) 0.041(4) 0.008(3) -0.007(3) -0.009(3)
N3 0.067(5) 0.056(5) 0.058(5) -0.019(4) 0.003(4) -0.010(4)
O1 0.056(5) 0.080(5) 0.144(7) -0.032(5) -0.012(5) -0.024(4)
O2 0.064(4) 0.052(4) 0.064(4) 0.005(4) -0.020(3) -0.013(3)

loop_
_atom_type_symbol
_atom_type_description
_atom_type_scat_dispersion_real
_atom_type_scat_dispersion_imag
_atom_type_scat_source
C C 0.0033 0.0016 'International Tables Vol C Tables 4.2.6.8 and 6.1.1.4'
H H 0.0000 0.0000 'International Tables Vol C Tables 4.2.6.8 and 6.1.1.4'
N N 0.0061 0.0033 'International Tables Vol C Tables 4.2.6.8 and 6.1.1.4'
O O 0.0106 0.0060 'International Tables Vol C Tables 4.2.6.8 and 6.1.1.4'
Pt Pt -1.7033 8.3905 'International Tables Vol C Tables 4.2.6.8 and 6.1.1.4'

loop_
_geom_angle_atom_site_label_1
_geom_angle_atom_site_label_2
_geom_angle_atom_site_label_3
_geom_angle
N2 Pt1 C17 175.5(3)
N2 Pt1 C16 79.6(3)
C17 Pt1 C16 98.0(3)
N2 Pt1 N1 80.3(3)
C17 Pt1 N1 101.8(3)
C16 Pt1 N1 159.8(3)
C2 C1 N1 121.8(8)
C2 C1 H1A 119.1
N1 C1 H1A 119.1
C1 C2 C3 120.7(8)
C1 C2 H2A 119.7
C3 C2 H2A 119.7
C2 C3 C4 118.6(9)
C2 C3 H3A 120.7
C4 C3 H3A 120.7
C5 C4 C3 120.3(8)
C5 C4 H4A 119.8
C3 C4 H4A 119.8
C4 C5 N1 121.6(8)
C4 C5 C6 124.7(8)
N1 C5 C6 113.6(8)
N2 C6 C7 118.4(7)
N2 C6 C5 114.5(7)
C7 C6 C5 127.1(9)
C8 C7 C6 119.8(8)
C8 C7 H7A 120.1
C6 C7 H7A 120.1
C9 C8 C7 119.9(8)
C9 C8 C37 118.4(9)
C7 C8 C37 121.7(10)
C8 C9 C10 120.7(8)
C8 C9 H9A 119.7
C10 C9 H9A 119.7
N2 C10 C9 117.5(9)
N2 C10 C11 112.9(7)
C9 C10 C11 129.5(8)
C16 C11 C12 121.7(9)
C16 C11 C10 114.8(7)
C12 C11 C10 123.5(8)
C13 C12 C11 119.7(9)
C13 C12 H12A 120.2
C11 C12 H12A 120.2
C14 C13 C12 118.7(10)
C14 C13 H13A 120.6
C12 C13 H13A 120.6
C13 C14 C15 119.8(10)
C13 C14 H14A 120.1
C15 C14 H14A 120.1
C16 C15 C14 123.3(9)
C16 C15 H15A 118.4
C14 C15 H15A 118.4
C15 C16 C11 116.8(8)
C15 C16 Pt1 129.0(6)
C11 C16 Pt1 114.1(6)
C18 C17 Pt1 172.5(8)
C17 C18 C19 174.9(9)
C24 C19 C20 116.7(7)
C24 C19 C18 121.0(7)
C20 C19 C18 122.3(7)
C21 C20 C19 122.1(8)
C21 C20 H20A 119.0
C19 C20 H20A 119.0
C20 C21 C22 120.2(8)
C20 C21 H21A 119.9
C22 C21 H21A 119.9
C23 C22 C21 119.3(8)
C23 C22 N3 121.0(8)
C21 C22 N3 119.7(8)
C22 C23 C24 119.7(8)
C22 C23 H23A 120.1
C24 C23 H23A 120.1
C23 C24 C19 121.9(8)
C23 C24 H24A 119.0
C19 C24 H24A 119.0
C30 C25 C26 118.5(10)
C30 C25 N3 119.3(10)
C26 C25 N3 122.1(9)
C25 C26 C27 120.4(10)
C25 C26 H26A 119.8
C27 C26 H26A 119.8
C28 C27 C26 118.9(11)
C28 C27 H27A 120.6
C26 C27 H27A 120.6
C29 C28 C27 120.0(10)
C29 C28 H28A 120.0
C27 C28 H28A 120.0
C28 C29 C30 120.7(11)
C28 C29 H29A 119.7
C30 C29 H29A 119.7
C29 C30 C25 121.4(11)
C29 C30 H30A 119.3
C25 C30 H30A 119.3
C32 C31 C36 120.9(10)
C32 C31 N3 119.5(9)
C36 C31 N3 119.5(8)
C31 C32 C33 118.3(10)
C31 C32 H32A 120.9
C33 C32 H32A 120.9
C34 C33 C32 121.9(10)
C34 C33 H33A 119.0
C32 C33 H33A 119.0
C33 C34 C35 118.9(11)
C33 C34 H34A 120.5
C35 C34 H34A 120.5
C36 C35 C34 121.5(12)
C36 C35 H35A 119.2
C34 C35 H35A 119.2
C35 C36 C31 118.3(10)
C35 C36 H36A 120.8
C31 C36 H36A 120.8
O1 C37 O2 126.1(9)
O1 C37 C8 122.4(11)
O2 C37 C8 111.5(9)
C39 C38 O2 108.3(9)
C39 C38 H38A 110.0
O2 C38 H38A 110.0
C39 C38 H38B 110.0
O2 C38 H38B 110.0
H38A C38 H38B 108.4
C38 C39 H39A 109.5
C38 C39 H39B 109.5
H39A C39 H39B 109.5
C38 C39 H39C 109.5
H39A C39 H39C 109.5
H39B C39 H39C 109.5
C1 N1 C5 116.9(8)
C1 N1 Pt1 129.5(6)
C5 N1 Pt1 113.6(5)
C6 N2 C10 123.5(7)
C6 N2 Pt1 117.9(5)
C10 N2 Pt1 118.5(6)
C31 N3 C25 121.0(7)
C31 N3 C22 118.7(7)
C25 N3 C22 120.3(8)
C37 O2 C38 116.9(8)

loop_
_geom_bond_atom_site_label_1
_geom_bond_atom_site_label_2
_geom_bond_distance
Pt1 N2 1.969(6)
Pt1 C17 1.986(9)
Pt1 C16 2.048(8)
Pt1 N1 2.053(7)
C1 C2 1.358(11)
C1 N1 1.390(10)
C1 H1A 0.9300
C2 C3 1.380(11)
C2 H2A 0.9300
C3 C4 1.386(11)
C3 H3A 0.9300
C4 C5 1.365(11)
C4 H4A 0.9300
C5 N1 1.394(10)
C5 C6 1.477(11)
C6 N2 1.347(10)
C6 C7 1.401(11)
C7 C8 1.370(11)
C7 H7A 0.9300
C8 C9 1.368(12)
C8 C37 1.509(12)
C9 C10 1.399(11)
C9 H9A 0.9300
C10 N2 1.355(10)
C10 C11 1.471(12)
C11 C16 1.371(10)
C11 C12 1.392(11)
C12 C13 1.382(13)
C12 H12A 0.9300
C13 C14 1.361(13)
C13 H13A 0.9300
C14 C15 1.380(12)
C14 H14A 0.9300
C15 C16 1.348(11)
C15 H15A 0.9300
C17 C18 1.127(10)
C18 C19 1.497(12)
C19 C24 1.389(10)
C19 C20 1.394(11)
C20 C21 1.367(11)
C20 H20A 0.9300
C21 C22 1.385(11)
C21 H21A 0.9300
C22 C23 1.380(11)
C22 N3 1.427(10)
C23 C24 1.385(10)
C23 H23A 0.9300
C24 H24A 0.9300
C25 C30 1.376(12)
C25 C26 1.378(13)
C25 N3 1.427(11)
C26 C27 1.402(14)
C26 H26A 0.9300
C27 C28 1.392(15)
C27 H27A 0.9300
C28 C29 1.354(14)
C28 H28A 0.9300
C29 C30 1.363(12)
C29 H29A 0.9300
C30 H30A 0.9300
C31 C32 1.373(12)
C31 C36 1.374(12)
C31 N3 1.426(11)
C32 C33 1.375(14)
C32 H32A 0.9300
C33 C34 1.329(15)
C33 H33A 0.9300
C34 C35 1.378(15)
C34 H34A 0.9300
C35 C36 1.356(14)
C35 H35A 0.9300
C36 H36A 0.9300
C37 O1 1.204(12)
C37 O2 1.316(12)
C38 C39 1.461(13)
C38 O2 1.462(10)
C38 H38A 0.9700
C38 H38B 0.9700
C39 H39A 0.9600
C39 H39B 0.9600
C39 H39C 0.9600

loop_
_geom_torsion_atom_site_label_1
_geom_torsion_atom_site_label_2
_geom_torsion_atom_site_label_3
_geom_torsion_atom_site_label_4
_geom_torsion
N1 C1 C2 C3 2.9(14)
C1 C2 C3 C4 -2.4(14)
C2 C3 C4 C5 1.7(14)
C3 C4 C5 N1 -1.5(13)
C3 C4 C5 C6 -179.3(8)
C4 C5 C6 N2 178.2(7)
N1 C5 C6 N2 0.2(10)
C4 C5 C6 C7 -2.0(13)
N1 C5 C6 C7 179.9(7)
N2 C6 C7 C8 0.6(11)
C5 C6 C7 C8 -179.2(8)
C6 C7 C8 C9 -3.1(12)
C6 C7 C8 C37 176.5(8)
C7 C8 C9 C10 2.0(12)
C37 C8 C9 C10 -177.6(7)
C8 C9 C10 N2 1.6(11)
C8 C9 C10 C11 -178.6(8)
N2 C10 C11 C16 0.5(10)
C9 C10 C11 C16 -179.3(8)
N2 C10 C11 C12 -177.1(8)
C9 C10 C11 C12 3.1(14)
C16 C11 C12 C13 0.7(14)
C10 C11 C12 C13 178.2(9)
C11 C12 C13 C14 -0.1(15)
C12 C13 C14 C15 -0.7(16)
C13 C14 C15 C16 1.0(16)
C14 C15 C16 C11 -0.4(13)
C14 C15 C16 Pt1 -177.6(7)
C12 C11 C16 C15 -0.5(12)
C10 C11 C16 C15 -178.2(7)
C12 C11 C16 Pt1 177.2(7)
C10 C11 C16 Pt1 -0.5(9)
N2 Pt1 C16 C15 177.6(8)
C17 Pt1 C16 C15 1.5(8)
N1 Pt1 C16 C15 169.4(7)
N2 Pt1 C16 C11 0.3(5)
C17 Pt1 C16 C11 -175.8(6)
N1 Pt1 C16 C11 -7.9(11)
N2 Pt1 C17 C18 -20(9)
C16 Pt1 C17 C18 38(6)
N1 Pt1 C17 C18 -138(6)
Pt1 C17 C18 C19 -61(13)
C17 C18 C19 C24 167(10)
C17 C18 C19 C20 -12(10)
C24 C19 C20 C21 2.0(12)
C18 C19 C20 C21 -178.0(7)
C19 C20 C21 C22 -0.6(13)
C20 C21 C22 C23 -1.5(13)
C20 C21 C22 N3 179.7(8)
C21 C22 C23 C24 2.1(13)
N3 C22 C23 C24 -179.1(8)
C22 C23 C24 C19 -0.7(13)
C20 C19 C24 C23 -1.4(12)
C18 C19 C24 C23 178.7(8)
C30 C25 C26 C27 1.5(15)
N3 C25 C26 C27 -179.6(8)
C25 C26 C27 C28 -0.2(16)
C26 C27 C28 C29 -2.0(16)
C27 C28 C29 C30 2.9(16)
C28 C29 C30 C25 -1.6(16)
C26 C25 C30 C29 -0.6(15)
N3 C25 C30 C29 -179.5(8)
C36 C31 C32 C33 -2.0(14)
N3 C31 C32 C33 178.3(9)
C31 C32 C33 C34 -0.4(16)
C32 C33 C34 C35 2.0(18)
C33 C34 C35 C36 -1.2(18)
C34 C35 C36 C31 -1.2(17)
C32 C31 C36 C35 2.7(15)
N3 C31 C36 C35 -177.5(9)
C9 C8 C37 O1 3.0(14)
C7 C8 C37 O1 -176.6(9)
C9 C8 C37 O2 -179.9(7)
C7 C8 C37 O2 0.5(12)
C2 C1 N1 C5 -2.5(12)
C2 C1 N1 Pt1 176.8(6)
C4 C5 N1 C1 1.8(11)
C6 C5 N1 C1 179.9(7)
C4 C5 N1 Pt1 -177.6(6)
C6 C5 N1 Pt1 0.5(8)
N2 Pt1 N1 C1 180.0(7)
C17 Pt1 N1 C1 -4.1(7)
C16 Pt1 N1 C1 -171.8(7)
N2 Pt1 N1 C5 -0.7(5)
C17 Pt1 N1 C5 175.3(5)
C16 Pt1 N1 C5 7.5(11)
C7 C6 N2 C10 3.3(11)
C5 C6 N2 C10 -176.9(7)
C7 C6 N2 Pt1 179.4(5)
C5 C6 N2 Pt1 -0.8(9)
C9 C10 N2 C6 -4.3(11)
C11 C10 N2 C6 175.8(7)
C9 C10 N2 Pt1 179.5(5)
C11 C10 N2 Pt1 -0.3(8)
C17 Pt1 N2 C6 -117(4)
C16 Pt1 N2 C6 -176.3(6)
N1 Pt1 N2 C6 0.8(5)
C17 Pt1 N2 C10 59(4)
C16 Pt1 N2 C10 0.0(5)
N1 Pt1 N2 C10 177.1(6)
C32 C31 N3 C25 48.3(12)
C36 C31 N3 C25 -131.5(10)
C32 C31 N3 C22 -133.7(9)
C36 C31 N3 C22 46.6(12)
C30 C25 N3 C31 40.1(12)
C26 C25 N3 C31 -138.8(10)
C30 C25 N3 C22 -137.9(9)
C26 C25 N3 C22 43.2(13)
C23 C22 N3 C31 -145.6(9)
C21 C22 N3 C31 33.2(12)
C23 C22 N3 C25 32.5(12)
C21 C22 N3 C25 -148.7(9)
O1 C37 O2 C38 -4.2(14)
C8 C37 O2 C38 178.9(7)
C39 C38 O2 C37 -178.9(8)
